data_2000213
loop_
_publ_author_name
'Bostr\"om, D.'
'Strandberg, R.'
'Nor\'en, B.'
'Oskarsson, \%A.'

_publ_section_title
;
 <i>cis</i>/<i>trans</i> influences on square-planar platinum(II)
 complexes. Structure of <i>cis</i>-bis(dimethyl
 sulfoxide)dinitratoplatinum(II)
;
_journal_issue 10
_journal_name_full 'Acta Crystallographica Section C'
_journal_page_first 2101
_journal_page_last 2104
_journal_paper_doi 10.1107/S010827019100567X
_journal_volume 47
_journal_year 1991
_chemical_formula_sum 'C4 H12 N2 O8 Pt S2'
_chemical_formula_weight 475.36
_symmetry_cell_setting monoclinic
_symmetry_space_group_name_Hall '-P 2ybc'
_symmetry_space_group_name_H-M 'P 1 21/c 1'
_cell_angle_alpha 90
_cell_angle_beta 117.880(10)
_cell_angle_gamma 90
_cell_formula_units_Z 4
_cell_length_a 9.0060(10)
_cell_length_b 14.209(2)
_cell_length_c 10.908(2)
_cell_volume 1233.8(3)
_diffrn_radiation_type Mo
_diffrn_radiation_wavelength 0.7107
_exptl_absorpt_coefficient_mu 11.84
_exptl_crystal_density_diffrn 2.559
_exptl_crystal_F_000 896
_cod_data_source_file ab0214.cif
_cod_data_source_block ab0214a
_cod_depositor_comments
;
 Marking attached hydrogen atoms.

 Antanas Vaitkus,
 2017-08-08
;
_cod_original_cell_volume 1233.9(2)
_cod_original_formula_sum 'C4 H12 N2 O8 Pt1 S2'
_cod_database_code 2000213

loop_
_atom_site_label
_atom_site_fract_x
_atom_site_fract_y
_atom_site_fract_z
_atom_site_U_iso_or_equiv
_atom_site_attached_hydrogens
Pt .68507(6) .01137(3) .19513(5) .0217(2) 0
S1 .8090(4) .1469(2) .2886(4) .0292(12) 0
O1 .7110(13) .2118(7) .3269(11) .041(2) 0
C11 .867(2) .2040(12) .1689(18) .050(4) 3
C12 1.006(2) .1300(11) .4408(18) .047(4) 3
S2 .5517(4) .0110(2) .3218(3) .0243(11) 0
O2 .6649(12) .0220(7) .4707(10) .040(2) 0
C21 .3889(19) .0963(10) .2595(16) .039(3) 3
C22 .4365(17) -.0959(9) .2908(15) .033(3) 3
N1 .9449(15) -.0477(9) .1259(14) .038(5) 0
O11 .7940(11) -.0036(7) .0690(10) .037(4) 0
O12 1.0416(14) -.0391(10) .2474(13) .062(6) 0
O13 .9761(16) -.0954(9) .0462(14) .059(6) 0
N2 .6365(16) -.1813(8) .1037(14) .039(6) 0
O21 .5507(11) -.1036(6) .0834(10) .032(4) 0
O22 .7667(15) -.1908(8) .2092(14) .064(6) 0
O23 .5751(18) -.2407(8) .0154(14) .070(6) 0

loop_
_geom_bond_atom_site_label_1
_geom_bond_atom_site_label_2
_geom_bond_distance
Pt S1 2.220(3)
Pt S2 2.214(3)
Pt O11 2.040(9)
Pt O21 2.059(9)
S1 O1 1.470(10)
S1 C11 1.81(2)
S1 C12 1.79(2)
S2 O2 1.470(10)
S2 C21 1.77(2)
S2 C22 1.780(10)
N1 O11 1.35(2)
N1 O12 1.20(2)
N1 O13 1.23(2)
N2 O21 1.310(10)
N2 O22 1.21(2)
N2 O23 1.20(2)
